data_2200587
loop_
_publ_author_name
' Haruo Naruke'
' Toshihiro Yamase '

_publ_section_title
;
 Tb~2~Mo~4~O~15~
;
_journal_issue 12
_journal_name_full 'Acta Crystallographica Section E'
_journal_page_first i106
_journal_page_last i108
_journal_paper_doi 10.1107/S1600536801018517
_journal_volume 57
_journal_year 2001
_chemical_formula_structural 'Tb2 Mo4 O15'
_chemical_formula_sum 'Mo4 O15 Tb2'
_chemical_formula_weight 941.60
_space_group_IT_number 14
_symmetry_cell_setting monoclinic
_symmetry_space_group_name_Hall '-P 2ybc'
_symmetry_space_group_name_H-M 'P 1 21/c 1'
_cell_angle_alpha 90
_cell_angle_beta 105.827(2)
_cell_angle_gamma 90
_cell_formula_units_Z 2
_cell_length_a 6.8666(4)
_cell_length_b 9.6596(3)
_cell_length_c 10.5866(5)
_cell_measurement_reflns_used 3943
_cell_measurement_temperature 296.2
_cell_measurement_theta_max 27.5
_cell_measurement_theta_min 3.7
_cell_volume 675.57(6)
_computing_cell_refinement PROCESS-AUTO
_computing_data_collection 'PROCESS-AUTO (Rigaku, 1998)'
_computing_data_reduction 'TEXSAN (Molecular Structure Corporation, 2000'
_computing_publication_material TEXSAN
_computing_structure_refinement TEXSAN
_computing_structure_solution 'SIR92 (Altomare et al., 1994)'
_diffrn_detector_area_resol_mean 10.00
_diffrn_measured_fraction_theta_full .9974
_diffrn_measured_fraction_theta_max .9974
_diffrn_measurement_device_type 'Rigaku RAXIS-RAPID Imaging Plate'
_diffrn_measurement_method \w
_diffrn_radiation_type 'Mo K\a'
_diffrn_radiation_wavelength .7107
_diffrn_reflns_av_R_equivalents .045
_diffrn_reflns_limit_h_max 8
_diffrn_reflns_limit_h_min 0
_diffrn_reflns_limit_k_max 12
_diffrn_reflns_limit_k_min 0
_diffrn_reflns_limit_l_max 13
_diffrn_reflns_limit_l_min -13
_diffrn_reflns_number 6254
_diffrn_reflns_theta_full 27.48
_diffrn_reflns_theta_max 27.48
_diffrn_standards_number 0
_exptl_absorpt_coefficient_mu 13.971
_exptl_absorpt_correction_T_max .512
_exptl_absorpt_correction_T_min .284
_exptl_absorpt_correction_type numerical
_exptl_absorpt_process_details '(Higashi, 1999a,b)'
_exptl_crystal_colour colorless
_exptl_crystal_density_diffrn 4.629
_exptl_crystal_density_method 'not measured'
_exptl_crystal_description block
_exptl_crystal_F_000 836
_exptl_crystal_size_max .100
_exptl_crystal_size_mid .100
_exptl_crystal_size_min .050
_refine_diff_density_max 1.82
_refine_diff_density_min -1.97
_refine_ls_extinction_coef .0520(10)
_refine_ls_extinction_method 'Zachariasen(1967) type 2 Gaussian isotropic'
_refine_ls_goodness_of_fit_ref .900
_refine_ls_hydrogen_treatment undef
_refine_ls_number_parameters 98
_refine_ls_number_reflns 1543
_refine_ls_R_factor_gt .0226
_refine_ls_shift/su_max .0006
_refine_ls_structure_factor_coef Fsqd
_refine_ls_weighting_details 'w = 1/[\s^2^(Fo^2^) + (0.05000(Max(Fo^2^,0) + 2Fc^2^)/3)^2^]'
_refine_ls_weighting_scheme calc
_refine_ls_wR_factor_ref .0604
_reflns_number_gt 1454
_reflns_number_total 1545
_reflns_threshold_expression F^2^>2.0\s(F^2^)
_cod_data_source_file br6034.cif
_cod_data_source_block I
_cod_original_sg_symbol_H-M 'P 21/c'
_cod_original_formula_sum 'Mo4 O15 Tb2 '
_cod_database_code 2200587
_cod_database_fobs_code 2200587

loop_
_symmetry_equiv_pos_as_xyz
x,y,z
-x,1/2+y,1/2-z
-x,-y,-z
x,1/2-y,1/2+z

loop_
_atom_site_label
_atom_site_fract_x
_atom_site_fract_y
_atom_site_fract_z
_atom_site_U_iso_or_equiv
_atom_site_adp_type
_atom_site_calc_flag
_atom_site_refinement_flags
_atom_site_occupancy
_atom_site_disorder_assembly
_atom_site_disorder_group
_atom_site_type_symbol
Tb .78645(3) .02347(2) .72258(2) .00878(8) Uani d . 1.00 . . Tb
Mo1 .62161(6) .40522(4) .65547(4) .01010(10) Uani d . 1.00 . . Mo
Mo2 .91738(6) -.24357(4) .48824(4) .00970(10) Uani d . 1.00 . . Mo
O1 .5000 .5000 .5000 .0230(10) Uani d S 1.00 . . O
O2 .7563(5) -.3652(4) .3829(3) .0165(8) Uani d . 1.00 . . O
O3 .6110(5) .2267(4) .6456(3) .0175(8) Uani d . 1.00 . . O
O4 .7783(6) -.1534(4) .5792(4) .0199(9) Uani d . 1.00 . . O
O5 .8769(5) .4423(4) .6818(4) .0192(8) Uani d . 1.00 . . O
O6 1.0193(6) -.1280(4) .3965(4) .0200(9) Uani d . 1.00 . . O
O7 .5571(6) .4720(4) .7922(4) .0188(9) Uani d . 1.00 . . O
O8 1.1158(6) -.3305(4) .5992(3) .0208(9) Uani d . 1.00 . . O

loop_
_atom_site_aniso_label
_atom_site_aniso_U_11
_atom_site_aniso_U_22
_atom_site_aniso_U_33
_atom_site_aniso_U_12
_atom_site_aniso_U_13
_atom_site_aniso_U_23
Tb .0097(2) .0078(2) .0091(2) .00022(7) .00296(9) .00045(7)
Mo1 .0090(2) .0097(2) .0111(2) .00080(10) .00160(10) .00030(10)
Mo2 .0123(2) .0090(2) .0083(2) -.00150(10) .00340(10) -.00010(10)
O1 .017(3) .029(3) .023(2) .006(2) .004(2) .019(2)
O2 .015(2) .019(2) .014(2) -.0020(10) .0020(10) -.0070(10)
O3 .015(2) .0100(10) .024(2) .0040(10) .0000(10) .0000(10)
O4 .024(2) .017(2) .023(2) -.0050(10) .0130(10) -.0130(10)
O5 .0110(10) .024(2) .022(2) -.0030(10) .0040(10) -.006(2)
O6 .020(2) .019(2) .025(2) .0010(10) .0130(10) .0070(10)
O7 .014(2) .025(2) .017(2) .0000(10) .0040(10) -.0100(10)
O8 .021(2) .021(2) .017(2) -.0010(10) -.0020(10) .0070(10)

loop_
_atom_type_symbol
_atom_type_description
_atom_type_scat_dispersion_real
_atom_type_scat_dispersion_imag
_atom_type_scat_source
Tb Tb -.172 4.154
;International Tables for Crystallography
(1992, Vol. C, Tables 4.2.6.8 and 6.1.1.1)
;
Mo Mo -1.683 .686
;International Tables for Crystallography
(1992, Vol. C, Tables 4.2.6.8 and 6.1.1.1)
;
O O .011 .006
;International Tables for Crystallography
(1992, Vol. C, Tables 4.2.6.8 and 6.1.1.1)
;

loop_
_geom_angle_atom_site_label_1
_geom_angle_atom_site_label_2
_geom_angle_atom_site_label_3
_geom_angle_site_symmetry_1
_geom_angle_site_symmetry_3
_geom_angle
_geom_angle_publ_flag
O4 Tb O6 . 3_756 82.90(10) no
O4 Tb O8 . 2_756 162.60(10) no
O4 Tb O3 . . 118.90(10) no
O4 Tb O2 . 4_545 90.20(10) no
O4 Tb O7 . 2_646 87.50(10) no
O4 Tb O5 . 2_746 83.20(10) no
O6 Tb O8 3_756 2_756 95.60(10) no
O6 Tb O3 3_756 . 76.20(10) no
O6 Tb O2 3_756 4_545 149.80(10) no
O6 Tb O7 3_756 2_646 140.30(10) no
O6 Tb O5 3_756 2_746 74.80(10) no
O8 Tb O3 2_756 . 77.20(10) no
O8 Tb O2 2_756 4_545 82.50(10) no
O8 Tb O7 2_756 2_646 104.10(10) no
O8 Tb O5 2_756 2_746 79.80(10) no
O3 Tb O2 . 4_545 131.70(10) no
O3 Tb O7 . 2_646 75.10(10) no
O3 Tb O5 . 2_746 140.60(10) no
O2 Tb O7 4_545 2_646 68.10(10) no
O2 Tb O5 4_545 2_746 75.20(10) no
O7 Tb O5 2_646 2_746 142.10(10) no
O3 Mo1 O5 . . 103.9(2) no
O3 Mo1 O7 . . 113.7(2) no
O3 Mo1 O1 . . 115.70(10) no
O3 Mo1 O2 . 3_656 79.30(10) no
O5 Mo1 O7 . . 105.3(2) no
O5 Mo1 O1 . . 103.30(10) no
O5 Mo1 O2 . 3_656 176.8(2) no
O7 Mo1 O1 . . 113.30(10) no
O7 Mo1 O2 . 3_656 73.20(10) no
O1 Mo1 O2 . 3_656 75.07(8) no
O6 Mo2 O8 . . 108.8(2) no
O6 Mo2 O4 . . 110.3(2) no
O6 Mo2 O2 . . 110.4(2) no
O8 Mo2 O4 . . 108.0(2) no
O8 Mo2 O2 . . 109.9(2) no
O4 Mo2 O2 . . 109.4(2) no

loop_
_geom_bond_atom_site_label_1
_geom_bond_atom_site_label_2
_geom_bond_site_symmetry_1
_geom_bond_site_symmetry_2
_geom_bond_distance
_geom_bond_publ_flag
Tb O4 . . 2.276(3) yes
Tb O6 . 3_756 2.303(3) yes
Tb O8 . 2_756 2.304(3) yes
Tb O3 . . 2.331(3) yes
Tb O2 . 4_545 2.335(3) yes
Tb O7 . 2_646 2.374(4) yes
Tb O5 . 2_746 2.389(3) yes
Mo1 O3 . . 1.728(4) yes
Mo1 O5 . . 1.736(3) yes
Mo1 O7 . . 1.749(3) yes
Mo1 O1 . . 1.8695(3) yes
Mo1 O2 . 3_656 2.544(3) yes
Mo2 O6 . . 1.747(3) yes
Mo2 O8 . . 1.752(4) yes
Mo2 O4 . . 1.760(3) yes
Mo2 O2 . . 1.782(3) yes
Mo2 O5 . 3_756 3.211(4) yes
